data_2022434
loop_
_publ_author_name
'Al-Dabbagh, Areej'
'Guo, Zhifang'
'Junk, Peter'
'Wang, Jun'

_publ_section_title
;
 Synthesis and characterization of a range of antimony(I/III)
 <i>N</i>,<i>N</i>'-bis(2,6-diisopropylphenyl)formamidinate complexes
;
_journal_coeditor_code EP3019
_journal_issue 9
_journal_name_full 'Acta Crystallographica Section C'
_journal_page_first
;
;
_journal_paper_doi 10.1107/S2053229621008512
_journal_volume 77
_journal_year 2021
_chemical_formula_iupac '[Sb (C25 H35 N2)2 I]'
_chemical_formula_moiety 'C50 H70 I N4 Sb'
_chemical_formula_sum 'C50 H70 I N4 Sb'
_chemical_formula_weight 975.75
_chemical_name_systematic Bis[<i>N</i>,<i>N</i>'-bis(2,6-diisopropylphenyl)formamidinato]iodidoantimony(III)
_space_group_crystal_system monoclinic
_space_group_IT_number 14
_space_group_name_Hall '-P 2ybc'
_space_group_name_H-M_alt 'P 1 21/c 1'
_atom_sites_solution_hydrogens geom
_atom_sites_solution_primary dual
_audit_creation_method
;
Olex2 1.3
(compiled 2020.07.31 svn.rc2a77460 for OlexSys, GUI svn.r6145)
;
_cell_angle_alpha 90
_cell_angle_beta 96.750(5)
_cell_angle_gamma 90
_cell_formula_units_Z 4
_cell_length_a 18.616(2)
_cell_length_b 20.713(2)
_cell_length_c 12.9942(13)
_cell_measurement_reflns_used 8087
_cell_measurement_temperature 123
_cell_measurement_theta_max 20.32
_cell_measurement_theta_min 2.20
_cell_volume 4975.7(9)
_computing_cell_refinement
;
SAINT (Bruker, 2012)
;
_computing_data_collection
;
APEX2 (Bruker, 2012)
;
_computing_data_reduction
;
SAINT (Bruker, 2012)
;
_computing_molecular_graphics
;
OLEX2 (Dolomanov <i>et al.</i>, 2009) and
X-SEED (Barbour, 2001)
;
_computing_publication_material
;
OLEX2 (Dolomanov <i>et al.</i>, 2009)
;
_computing_structure_refinement
;
SHELXL2018 (Sheldrick, 2015<i>b</i>)
;
_computing_structure_solution
;
SHELXT2014 (Sheldrick, 2015<i>a</i>)
;
_diffrn_ambient_temperature 123
_diffrn_measured_fraction_theta_full 0.996
_diffrn_measured_fraction_theta_max 0.996
_diffrn_measurement_device_type 'Bruker APEXII CCD'
_diffrn_measurement_method '\f and \w scans'
_diffrn_radiation_type MoK\a
_diffrn_radiation_wavelength 0.71073
_diffrn_reflns_av_R_equivalents 0.0889
_diffrn_reflns_av_unetI/netI 0.0688
_diffrn_reflns_limit_h_max 22
_diffrn_reflns_limit_h_min -22
_diffrn_reflns_limit_k_max 24
_diffrn_reflns_limit_k_min -24
_diffrn_reflns_limit_l_max 14
_diffrn_reflns_limit_l_min -15
_diffrn_reflns_number 63063
_diffrn_reflns_theta_full 25.000
_diffrn_reflns_theta_max 25.000
_diffrn_reflns_theta_min 1.476
_diffrn_standards_number 0
_exptl_absorpt_coefficient_mu 1.210
_exptl_absorpt_correction_T_max 0.7460
_exptl_absorpt_correction_T_min 0.4367
_exptl_absorpt_correction_type multi-scan
_exptl_absorpt_process_details
;
(SADABS; Bruker, 2012)
;
_exptl_crystal_colour yellow
_exptl_crystal_density_diffrn 1.303
_exptl_crystal_description block
_exptl_crystal_F_000 2008
_exptl_crystal_size_max 0.45
_exptl_crystal_size_mid 0.3
_exptl_crystal_size_min 0.08
_refine_diff_density_max 0.851
_refine_diff_density_min -1.166
_refine_ls_extinction_method none
_refine_ls_goodness_of_fit_ref 1.010
_refine_ls_hydrogen_treatment constr
_refine_ls_matrix_type full
_refine_ls_number_parameters 521
_refine_ls_number_reflns 8728
_refine_ls_number_restraints 0
_refine_ls_restrained_S_all 1.010
_refine_ls_R_factor_all 0.0917
_refine_ls_R_factor_gt 0.0452
_refine_ls_shift/su_max 0.002
_refine_ls_shift/su_mean 0.000
_refine_ls_structure_factor_coef Fsqd
_refine_ls_weighting_details 'w=1/[\s^2^(Fo^2^)+(0.0537P)^2^+1.4270P] where P=(Fo^2^+2Fc^2^)/3'
_refine_ls_weighting_scheme calc
_refine_ls_wR_factor_gt 0.0972
_refine_ls_wR_factor_ref 0.1179
_reflns_number_gt 5504
_reflns_number_total 8728
_reflns_threshold_expression 'I > 2\s(I)'
_cod_data_source_file ep3019sup1.cif
_cod_data_source_block 4
_cod_original_cell_volume 4975.8(9)
_cod_database_code 2022434
_shelx_space_group_comment
;
The symmetry employed for this shelxl refinement is uniquely defined
by the following loop, which should always be used as a source of
symmetry information in preference to the above space-group names.
They are only intended as comments.
;
_shelx_estimated_absorpt_t_min 0.612
_shelx_estimated_absorpt_t_max 0.909

loop_
_space_group_symop_operation_xyz
'x, y, z'
'-x, y+1/2, -z+1/2'
'-x, -y, -z'
'x, -y-1/2, z-1/2'

loop_
_atom_site_type_symbol
_atom_site_label
_atom_site_fract_x
_atom_site_fract_y
_atom_site_fract_z
_atom_site_U_iso_or_equiv
_atom_site_adp_type
_atom_site_calc_flag
_atom_site_occupancy
_atom_site_disorder_assembly
_atom_site_disorder_group
Sb Sb1 0.74069(2) 0.56947(2) 0.78243(2) 0.04235(12) Uani d 1 . .
I I1 0.77416(2) 0.69870(2) 0.75958(4) 0.07893(17) Uani d 1 . .
N N2 0.8024(2) 0.45491(17) 0.7883(3) 0.0377(9) Uani d 1 . .
N N3 0.7031(2) 0.55199(16) 0.6251(3) 0.0400(9) Uani d 1 . .
N N4 0.6181(2) 0.61129(18) 0.6909(3) 0.0439(10) Uani d 1 . .
N N1 0.8561(2) 0.55241(16) 0.8008(3) 0.0407(9) Uani d 1 . .
C C14 0.8040(2) 0.3863(2) 0.8012(4) 0.0389(11) Uani d 1 . .
C C13 0.8594(3) 0.4881(2) 0.8165(3) 0.0413(11) Uani d 1 . .
H H13 0.902582 0.468047 0.847403 0.050 Uiso calc 1 . .
C C38 0.6380(3) 0.5816(2) 0.6137(4) 0.0435(12) Uani d 1 . .
H H38 0.607909 0.580309 0.549442 0.052 Uiso calc 1 . .
C C15 0.8385(2) 0.3479(2) 0.7321(4) 0.0456(12) Uani d 1 . .
C C39 0.5511(3) 0.6435(2) 0.6899(4) 0.0495(13) Uani d 1 . .
C C22 0.7685(3) 0.3584(2) 0.8789(4) 0.0509(13) Uani d 1 . .
C C34 0.7190(3) 0.5085(2) 0.5433(4) 0.0446(12) Uani d 1 . .
C C40 0.4994(3) 0.6150(2) 0.7470(4) 0.0561(14) Uani d 1 . .
C C9 0.9115(3) 0.5914(2) 0.8592(4) 0.0460(12) Uani d 1 . .
C C16 0.8764(3) 0.3763(2) 0.6459(4) 0.0578(15) Uani d 1 . .
H H16 0.857397 0.421021 0.632533 0.069 Uiso calc 1 . .
C C29 0.6863(3) 0.4475(2) 0.5347(4) 0.0524(14) Uani d 1 . .
C C4 0.9125(3) 0.5975(2) 0.9674(4) 0.0546(14) Uani d 1 . .
C C27 0.6376(3) 0.4220(2) 0.6105(4) 0.0578(14) Uani d 1 . .
H H27 0.650271 0.445000 0.677894 0.069 Uiso calc 1 . .
C C33 0.7617(3) 0.5307(3) 0.4687(4) 0.0600(15) Uani d 1 . .
C C41 0.5149(3) 0.5517(3) 0.8024(4) 0.0638(15) Uani d 1 . .
H H41 0.552983 0.529327 0.767503 0.077 Uiso calc 1 . .
C C21 0.7672(3) 0.2918(3) 0.8846(5) 0.0660(16) Uani d 1 . .
H H21 0.741947 0.272045 0.935757 0.079 Uiso calc 1 . .
C C23 0.7308(3) 0.3988(3) 0.9538(4) 0.0659(16) Uani d 1 . .
H H23 0.744663 0.444878 0.943849 0.079 Uiso calc 1 . .
C C47 0.5380(3) 0.7027(2) 0.6399(5) 0.0628(16) Uani d 1 . .
C C8 0.9620(3) 0.6228(2) 0.8064(5) 0.0593(15) Uani d 1 . .
C C3 0.8578(3) 0.5670(3) 1.0286(4) 0.0669(16) Uani d 1 . .
H H3 0.823614 0.541784 0.978907 0.080 Uiso calc 1 . .
C C19 0.8363(3) 0.2809(2) 0.7450(5) 0.0660(16) Uani d 1 . .
H H19 0.859980 0.253709 0.700786 0.079 Uiso calc 1 . .
C C17 0.9568(3) 0.3812(3) 0.6770(5) 0.090(2) Uani d 1 . .
H H17A 0.966117 0.407459 0.739817 0.134 Uiso calc 1 . .
H H17B 0.979641 0.401380 0.620836 0.134 Uiso calc 1 . .
H H17C 0.976967 0.337869 0.690415 0.134 Uiso calc 1 . .
C C10 0.9605(3) 0.6190(3) 0.6903(5) 0.0720(17) Uani d 1 . .
H H10 0.910921 0.604669 0.661359 0.086 Uiso calc 1 . .
C C44 0.4356(3) 0.6480(3) 0.7543(5) 0.0804(19) Uani d 1 . .
H H44 0.400525 0.630183 0.793626 0.096 Uiso calc 1 . .
C C5 0.9681(4) 0.6334(3) 1.0205(5) 0.0768(18) Uani d 1 . .
H H5 0.970324 0.637522 1.093585 0.092 Uiso calc 1 . .
C C20 0.8002(3) 0.2539(3) 0.8208(5) 0.0729(18) Uani d 1 . .
H H20 0.798695 0.208256 0.828072 0.087 Uiso calc 1 . .
C C18 0.8626(3) 0.3386(3) 0.5443(5) 0.0846(19) Uani d 1 . .
H H18A 0.888357 0.297282 0.551407 0.127 Uiso calc 1 . .
H H18B 0.880027 0.363733 0.488301 0.127 Uiso calc 1 . .
H H18C 0.810623 0.330653 0.527967 0.127 Uiso calc 1 . .
C C26 0.6454(3) 0.3496(2) 0.6312(5) 0.083(2) Uani d 1 . .
H H26A 0.625401 0.325666 0.569383 0.125 Uiso calc 1 . .
H H26B 0.619190 0.337899 0.689620 0.125 Uiso calc 1 . .
H H26C 0.696731 0.338822 0.647948 0.125 Uiso calc 1 . .
C C28 0.5583(3) 0.4359(3) 0.5735(5) 0.0846(19) Uani d 1 . .
H H28A 0.550141 0.482694 0.572444 0.127 Uiso calc 1 . .
H H28B 0.527670 0.415619 0.620753 0.127 Uiso calc 1 . .
H H28C 0.546022 0.418457 0.503570 0.127 Uiso calc 1 . .
C C42 0.5464(4) 0.5636(3) 0.9138(5) 0.096(2) Uani d 1 . .
H H42A 0.510239 0.584903 0.951099 0.144 Uiso calc 1 . .
H H42B 0.589212 0.591301 0.915003 0.144 Uiso calc 1 . .
H H42C 0.560249 0.522312 0.947224 0.144 Uiso calc 1 . .
C C7 1.0168(3) 0.6580(3) 0.8644(6) 0.086(2) Uani d 1 . .
H H7 1.052703 0.678921 0.830145 0.103 Uiso calc 1 . .
C C32 0.7712(4) 0.4913(4) 0.3853(5) 0.0831(19) Uani d 1 . .
H H32 0.800860 0.505394 0.335009 0.100 Uiso calc 1 . .
C C45 0.4223(4) 0.7064(4) 0.7053(6) 0.094(2) Uani d 1 . .
H H45 0.377866 0.728112 0.710328 0.113 Uiso calc 1 . .
C C30 0.6968(4) 0.4106(3) 0.4468(5) 0.0802(19) Uani d 1 . .
H H30 0.674273 0.369577 0.437076 0.096 Uiso calc 1 . .
C C46 0.4722(4) 0.7335(3) 0.6495(6) 0.092(2) Uani d 1 . .
H H46 0.462170 0.773988 0.616554 0.110 Uiso calc 1 . .
C C31 0.7390(5) 0.4332(4) 0.3748(5) 0.098(2) Uani d 1 . .
H H31 0.745527 0.407237 0.316333 0.118 Uiso calc 1 . .
C C12 0.9744(4) 0.6845(3) 0.6410(5) 0.102(2) Uani d 1 . .
H H12A 0.941418 0.716854 0.664063 0.152 Uiso calc 1 . .
H H12B 0.966242 0.680668 0.565319 0.152 Uiso calc 1 . .
H H12C 1.024537 0.697767 0.662004 0.152 Uiso calc 1 . .
C C48 0.5907(3) 0.7360(3) 0.5786(5) 0.0811(19) Uani d 1 . .
H H48 0.635903 0.709403 0.586231 0.097 Uiso calc 1 . .
C C6 1.0193(4) 0.6627(3) 0.9706(6) 0.096(2) Uani d 1 . .
H H6 1.056900 0.686613 1.009036 0.115 Uiso calc 1 . .
C C35 0.7907(4) 0.5985(3) 0.4726(5) 0.083(2) Uani d 1 . .
H H35 0.799446 0.612035 0.546941 0.099 Uiso calc 1 . .
C C43 0.4499(4) 0.5069(3) 0.7955(6) 0.105(2) Uani d 1 . .
H H43A 0.463699 0.466282 0.831238 0.157 Uiso calc 1 . .
H H43B 0.433029 0.498004 0.722599 0.157 Uiso calc 1 . .
H H43C 0.410939 0.527420 0.828339 0.157 Uiso calc 1 . .
C C25 0.7539(4) 0.3820(4) 1.0660(5) 0.124(3) Uani d 1 . .
H H25A 0.735201 0.414523 1.110789 0.185 Uiso calc 1 . .
H H25B 0.806802 0.381036 1.078786 0.185 Uiso calc 1 . .
H H25C 0.734547 0.339495 1.081295 0.185 Uiso calc 1 . .
C C2 0.8920(4) 0.5199(3) 1.1107(5) 0.097(2) Uani d 1 . .
H H2A 0.926068 0.543201 1.160765 0.146 Uiso calc 1 . .
H H2B 0.917868 0.486093 1.077256 0.146 Uiso calc 1 . .
H H2C 0.854084 0.500306 1.146636 0.146 Uiso calc 1 . .
C C11 1.0141(4) 0.5686(3) 0.6596(6) 0.114(3) Uani d 1 . .
H H11A 1.063526 0.582566 0.683331 0.172 Uiso calc 1 . .
H H11B 1.008325 0.563789 0.584013 0.172 Uiso calc 1 . .
H H11C 1.004641 0.527102 0.691653 0.172 Uiso calc 1 . .
C C50 0.6117(4) 0.8036(3) 0.6221(6) 0.123(3) Uani d 1 . .
H H50A 0.648496 0.822382 0.582973 0.185 Uiso calc 1 . .
H H50B 0.631122 0.799914 0.695260 0.185 Uiso calc 1 . .
H H50C 0.568824 0.831391 0.615527 0.185 Uiso calc 1 . .
C C37 0.7349(5) 0.6445(3) 0.4165(7) 0.134(3) Uani d 1 . .
H H37A 0.732139 0.637435 0.341554 0.202 Uiso calc 1 . .
H H37B 0.749342 0.689260 0.432452 0.202 Uiso calc 1 . .
H H37C 0.687407 0.636401 0.439449 0.202 Uiso calc 1 . .
C C49 0.5635(4) 0.7382(3) 0.4618(5) 0.108(2) Uani d 1 . .
H H49A 0.517794 0.762159 0.451227 0.162 Uiso calc 1 . .
H H49B 0.555770 0.694135 0.435462 0.162 Uiso calc 1 . .
H H49C 0.599544 0.759809 0.424666 0.162 Uiso calc 1 . .
C C24 0.6496(4) 0.3946(4) 0.9311(6) 0.115(3) Uani d 1 . .
H H24A 0.634048 0.350106 0.941436 0.172 Uiso calc 1 . .
H H24B 0.634821 0.407531 0.859181 0.172 Uiso calc 1 . .
H H24C 0.627163 0.423412 0.977926 0.172 Uiso calc 1 . .
C C1 0.8133(4) 0.6183(4) 1.0781(6) 0.116(3) Uani d 1 . .
H H1A 0.773976 0.597321 1.109414 0.175 Uiso calc 1 . .
H H1B 0.792898 0.648821 1.024829 0.175 Uiso calc 1 . .
H H1C 0.844534 0.641603 1.131699 0.175 Uiso calc 1 . .
C C36 0.8618(4) 0.6058(4) 0.4250(6) 0.143(3) Uani d 1 . .
H H36A 0.896943 0.574144 0.456334 0.215 Uiso calc 1 . .
H H36B 0.880937 0.649454 0.438210 0.215 Uiso calc 1 . .
H H36C 0.852962 0.598363 0.350125 0.215 Uiso calc 1 . .

loop_
_atom_site_aniso_label
_atom_site_aniso_U_11
_atom_site_aniso_U_22
_atom_site_aniso_U_33
_atom_site_aniso_U_12
_atom_site_aniso_U_13
_atom_site_aniso_U_23
Sb1 0.0473(2) 0.0430(2) 0.0366(2) 0.00321(15) 0.00460(15) -0.00226(15)
I1 0.0801(3) 0.0376(2) 0.1122(4) 0.00338(18) -0.0176(2) -0.0090(2)
N2 0.043(2) 0.033(2) 0.038(2) 0.0017(18) 0.0082(19) 0.0004(17)
N3 0.047(2) 0.038(2) 0.034(2) 0.0059(18) -0.0005(19) 0.0020(17)
N4 0.043(2) 0.041(2) 0.048(3) 0.0037(19) 0.007(2) 0.002(2)
N1 0.052(3) 0.031(2) 0.039(2) -0.0025(18) 0.0026(19) 0.0026(17)
C14 0.038(3) 0.036(3) 0.042(3) 0.002(2) -0.001(2) 0.001(2)
C13 0.045(3) 0.042(3) 0.037(3) 0.005(2) 0.008(2) 0.006(2)
C38 0.047(3) 0.035(3) 0.046(3) 0.003(2) -0.006(3) 0.007(2)
C15 0.041(3) 0.044(3) 0.051(3) 0.001(2) 0.002(3) -0.001(3)
C39 0.046(3) 0.046(3) 0.055(4) 0.009(2) -0.004(3) -0.010(3)
C22 0.051(3) 0.041(3) 0.061(4) -0.003(2) 0.009(3) 0.005(3)
C34 0.050(3) 0.047(3) 0.034(3) 0.011(2) -0.004(2) -0.006(2)
C40 0.049(3) 0.061(3) 0.059(4) 0.005(3) 0.008(3) -0.021(3)
C9 0.050(3) 0.036(3) 0.052(4) -0.002(2) 0.002(3) 0.002(2)
C16 0.067(4) 0.054(3) 0.055(4) 0.011(3) 0.012(3) -0.010(3)
C29 0.064(4) 0.049(3) 0.042(3) 0.010(3) -0.006(3) -0.006(3)
C4 0.059(4) 0.047(3) 0.057(4) -0.006(3) 0.001(3) -0.005(3)
C27 0.069(4) 0.048(3) 0.053(4) -0.008(3) -0.009(3) -0.003(3)
C33 0.059(4) 0.076(4) 0.045(4) 0.011(3) 0.005(3) -0.001(3)
C41 0.065(4) 0.061(4) 0.069(4) -0.002(3) 0.023(3) 0.000(3)
C21 0.072(4) 0.052(4) 0.077(4) -0.010(3) 0.019(3) 0.015(3)
C23 0.078(4) 0.060(4) 0.065(4) -0.008(3) 0.032(3) 0.005(3)
C47 0.061(4) 0.045(3) 0.078(4) 0.011(3) -0.013(3) -0.003(3)
C8 0.064(4) 0.048(3) 0.065(4) -0.013(3) 0.005(3) 0.011(3)
C3 0.071(4) 0.089(4) 0.038(3) -0.005(3) -0.002(3) -0.011(3)
C19 0.064(4) 0.043(3) 0.090(5) 0.014(3) 0.008(3) -0.004(3)
C17 0.077(5) 0.124(6) 0.071(5) -0.030(4) 0.022(4) -0.021(4)
C10 0.074(4) 0.068(4) 0.076(5) -0.009(3) 0.018(4) 0.020(3)
C44 0.054(4) 0.088(5) 0.099(5) 0.015(4) 0.008(4) -0.031(4)
C5 0.093(5) 0.069(4) 0.064(4) -0.012(4) -0.009(4) -0.009(3)
C20 0.084(5) 0.040(3) 0.094(5) -0.002(3) 0.008(4) 0.014(3)
C18 0.087(5) 0.097(5) 0.071(5) 0.010(4) 0.014(4) -0.023(4)
C26 0.092(5) 0.052(4) 0.096(5) -0.015(3) -0.026(4) 0.015(3)
C28 0.072(4) 0.076(4) 0.102(5) -0.008(3) -0.005(4) 0.000(4)
C42 0.108(6) 0.105(5) 0.076(5) 0.007(4) 0.018(4) 0.013(4)
C7 0.081(5) 0.080(4) 0.094(6) -0.041(4) 0.006(4) 0.006(4)
C32 0.104(5) 0.093(5) 0.057(4) 0.022(4) 0.029(4) 0.003(4)
C45 0.062(5) 0.085(5) 0.128(7) 0.023(4) -0.017(5) -0.043(5)
C30 0.124(6) 0.054(4) 0.058(4) 0.003(4) -0.008(4) -0.010(3)
C46 0.081(5) 0.056(4) 0.130(7) 0.020(4) -0.025(5) -0.012(4)
C31 0.158(8) 0.089(5) 0.048(4) 0.035(5) 0.018(5) -0.015(4)
C12 0.120(6) 0.088(5) 0.095(5) -0.029(4) 0.004(4) 0.041(4)
C48 0.081(5) 0.052(4) 0.104(5) -0.001(3) -0.017(4) 0.025(3)
C6 0.098(6) 0.082(5) 0.100(6) -0.039(4) -0.020(5) -0.002(4)
C35 0.096(5) 0.102(5) 0.054(4) -0.032(4) 0.026(4) 0.002(4)
C43 0.099(5) 0.093(5) 0.128(6) -0.024(4) 0.039(5) 0.005(4)
C25 0.135(7) 0.171(8) 0.065(5) 0.026(6) 0.012(5) -0.007(5)
C2 0.105(5) 0.115(6) 0.069(5) -0.017(4) -0.004(4) 0.023(4)
C11 0.136(7) 0.125(6) 0.089(6) 0.026(5) 0.042(5) 0.022(5)
C50 0.133(7) 0.058(4) 0.166(8) -0.010(4) -0.037(6) 0.019(4)
C37 0.174(9) 0.082(5) 0.152(8) 0.000(5) 0.038(7) 0.052(5)
C49 0.113(6) 0.102(5) 0.101(6) -0.009(4) -0.016(5) 0.037(4)
C24 0.078(5) 0.169(7) 0.100(6) 0.034(5) 0.023(4) -0.024(5)
C1 0.118(6) 0.154(7) 0.085(6) 0.019(5) 0.040(5) -0.019(5)
C36 0.136(8) 0.211(9) 0.093(6) -0.076(7) 0.057(6) -0.016(6)

loop_
_atom_type_symbol
_atom_type_description
_atom_type_scat_dispersion_real
_atom_type_scat_dispersion_imag
_atom_type_scat_source
C C 0.0033 0.0016 'International Tables Vol C Tables 4.2.6.8 and 6.1.1.4'
H H 0.0000 0.0000 'International Tables Vol C Tables 4.2.6.8 and 6.1.1.4'
I I -0.4742 1.8119 'International Tables Vol C Tables 4.2.6.8 and 6.1.1.4'
N N 0.0061 0.0033 'International Tables Vol C Tables 4.2.6.8 and 6.1.1.4'
Sb Sb -0.5866 1.5461 'International Tables Vol C Tables 4.2.6.8 and 6.1.1.4'

loop_
_geom_angle_atom_site_label_1
_geom_angle_atom_site_label_2
_geom_angle_atom_site_label_3
_geom_angle_site_symmetry_1
_geom_angle_site_symmetry_2
_geom_angle_site_symmetry_3
_geom_angle
_geom_angle_publ_flag
C13 Sb1 C38 . . . 130.54(13) y
C13 Sb1 I1 . . . 114.77(10) y
C38 Sb1 I1 . . . 88.30(9) y
N2 Sb1 I1 . . . 140.37(8) n
N3 Sb1 I1 . . . 96.60(9) n
N3 Sb1 N2 . . . 88.15(12) n
N3 Sb1 N4 . . . 55.96(13) n
N3 Sb1 N1 . . . 106.91(14) n
N4 Sb1 I1 . . . 79.93(8) n
N4 Sb1 N2 . . . 132.17(12) n
N1 Sb1 I1 . . . 86.37(9) n
N1 Sb1 N2 . . . 54.91(12) n
N1 Sb1 N4 . . . 156.04(13) n
C14 N2 Sb1 . . . 154.3(3) n
C13 N2 Sb1 . . . 82.5(3) n
C13 N2 C14 . . . 119.6(4) n
C38 N3 Sb1 . . . 102.7(3) n
C38 N3 C34 . . . 117.4(4) n
C34 N3 Sb1 . . . 137.9(3) n
C38 N4 Sb1 . . . 83.0(3) n
C38 N4 C39 . . . 124.1(4) n
C39 N4 Sb1 . . . 152.8(3) n
C13 N1 Sb1 . . . 101.9(3) n
C13 N1 C9 . . . 116.9(4) n
C9 N1 Sb1 . . . 127.0(3) n
C15 C14 N2 . . . 119.4(4) n
C22 C14 N2 . . . 119.4(4) n
C22 C14 C15 . . . 121.2(4) n
N2 C13 N1 . . . 117.7(4) n
N2 C13 H13 . . . 121.2 n
N1 C13 H13 . . . 121.2 n
N3 C38 H38 . . . 120.8 n
N4 C38 N3 . . . 118.4(4) n
N4 C38 H38 . . . 120.8 n
C14 C15 C16 . . . 122.7(4) n
C19 C15 C14 . . . 117.4(5) n
C19 C15 C16 . . . 119.9(5) n
C40 C39 N4 . . . 116.9(4) n
C47 C39 N4 . . . 121.7(5) n
C47 C39 C40 . . . 121.3(5) n
C14 C22 C23 . . . 122.0(4) n
C21 C22 C14 . . . 117.7(5) n
C21 C22 C23 . . . 120.3(5) n
C29 C34 N3 . . . 119.6(4) n
C29 C34 C33 . . . 121.2(5) n
C33 C34 N3 . . . 119.0(4) n
C39 C40 C41 . . . 120.8(5) n
C44 C40 C39 . . . 118.2(5) n
C44 C40 C41 . . . 121.0(6) n
C4 C9 N1 . . . 119.8(4) n
C8 C9 N1 . . . 118.9(5) n
C8 C9 C4 . . . 121.3(5) n
C15 C16 H16 . . . 107.7 n
C15 C16 C18 . . . 113.3(5) n
C17 C16 C15 . . . 111.3(5) n
C17 C16 H16 . . . 107.7 n
C17 C16 C18 . . . 109.0(4) n
C18 C16 H16 . . . 107.7 n
C34 C29 C27 . . . 123.5(4) n
C34 C29 C30 . . . 117.0(5) n
C30 C29 C27 . . . 119.4(5) n
C9 C4 C3 . . . 124.0(5) n
C5 C4 C9 . . . 117.7(5) n
C5 C4 C3 . . . 118.3(5) n
C29 C27 H27 . . . 107.8 n
C29 C27 C26 . . . 113.9(5) n
C29 C27 C28 . . . 111.2(4) n
C26 C27 H27 . . . 107.8 n
C28 C27 H27 . . . 107.8 n
C28 C27 C26 . . . 108.1(4) n
C34 C33 C35 . . . 120.9(5) n
C32 C33 C34 . . . 118.8(6) n
C32 C33 C35 . . . 120.0(6) n
C40 C41 H41 . . . 107.0 n
C40 C41 C42 . . . 110.2(5) n
C40 C41 C43 . . . 113.4(5) n
C42 C41 H41 . . . 107.0 n
C42 C41 C43 . . . 111.8(5) n
C43 C41 H41 . . . 107.0 n
C22 C21 H21 . . . 118.7 n
C20 C21 C22 . . . 122.6(5) n
C20 C21 H21 . . . 118.7 n
C22 C23 H23 . . . 107.3 n
C25 C23 C22 . . . 113.1(5) n
C25 C23 H23 . . . 107.3 n
C24 C23 C22 . . . 111.7(5) n
C24 C23 H23 . . . 107.3 n
C24 C23 C25 . . . 109.9(5) n
C39 C47 C46 . . . 117.8(6) n
C39 C47 C48 . . . 124.1(5) n
C46 C47 C48 . . . 118.1(6) n
C9 C8 C10 . . . 122.4(5) n
C9 C8 C7 . . . 118.1(6) n
C7 C8 C10 . . . 119.5(5) n
C4 C3 H3 . . . 107.3 n
C4 C3 C2 . . . 112.6(5) n
C4 C3 C1 . . . 111.4(5) n
C2 C3 H3 . . . 107.3 n
C2 C3 C1 . . . 110.5(5) n
C1 C3 H3 . . . 107.3 n
C15 C19 H19 . . . 119.5 n
C20 C19 C15 . . . 121.0(5) n
C20 C19 H19 . . . 119.5 n
C16 C17 H17A . . . 109.5 n
C16 C17 H17B . . . 109.5 n
C16 C17 H17C . . . 109.5 n
H17A C17 H17B . . . 109.5 n
H17A C17 H17C . . . 109.5 n
H17B C17 H17C . . . 109.5 n
C8 C10 H10 . . . 107.4 n
C8 C10 C12 . . . 112.8(5) n
C8 C10 C11 . . . 111.1(5) n
C12 C10 H10 . . . 107.4 n
C11 C10 H10 . . . 107.4 n
C11 C10 C12 . . . 110.3(5) n
C40 C44 H44 . . . 119.6 n
C45 C44 C40 . . . 120.8(7) n
C45 C44 H44 . . . 119.6 n
C4 C5 H5 . . . 119.1 n
C6 C5 C4 . . . 121.8(6) n
C6 C5 H5 . . . 119.1 n
C21 C20 C19 . . . 120.1(5) n
C21 C20 H20 . . . 119.9 n
C19 C20 H20 . . . 119.9 n
C16 C18 H18A . . . 109.5 n
C16 C18 H18B . . . 109.5 n
C16 C18 H18C . . . 109.5 n
H18A C18 H18B . . . 109.5 n
H18A C18 H18C . . . 109.5 n
H18B C18 H18C . . . 109.5 n
C27 C26 H26A . . . 109.5 n
C27 C26 H26B . . . 109.5 n
C27 C26 H26C . . . 109.5 n
H26A C26 H26B . . . 109.5 n
H26A C26 H26C . . . 109.5 n
H26B C26 H26C . . . 109.5 n
C27 C28 H28A . . . 109.5 n
C27 C28 H28B . . . 109.5 n
C27 C28 H28C . . . 109.5 n
H28A C28 H28B . . . 109.5 n
H28A C28 H28C . . . 109.5 n
H28B C28 H28C . . . 109.5 n
C41 C42 H42A . . . 109.5 n
C41 C42 H42B . . . 109.5 n
C41 C42 H42C . . . 109.5 n
H42A C42 H42B . . . 109.5 n
H42A C42 H42C . . . 109.5 n
H42B C42 H42C . . . 109.5 n
C8 C7 H7 . . . 119.6 n
C6 C7 C8 . . . 120.8(6) n
C6 C7 H7 . . . 119.6 n
C33 C32 H32 . . . 119.6 n
C31 C32 C33 . . . 120.8(6) n
C31 C32 H32 . . . 119.6 n
C44 C45 H45 . . . 119.7 n
C46 C45 C44 . . . 120.7(6) n
C46 C45 H45 . . . 119.7 n
C29 C30 H30 . . . 119.5 n
C31 C30 C29 . . . 120.9(6) n
C31 C30 H30 . . . 119.5 n
C47 C46 H46 . . . 119.4 n
C45 C46 C47 . . . 121.1(6) n
C45 C46 H46 . . . 119.4 n
C32 C31 C30 . . . 121.3(6) n
C32 C31 H31 . . . 119.3 n
C30 C31 H31 . . . 119.3 n
C10 C12 H12A . . . 109.5 n
C10 C12 H12B . . . 109.5 n
C10 C12 H12C . . . 109.5 n
H12A C12 H12B . . . 109.5 n
H12A C12 H12C . . . 109.5 n
H12B C12 H12C . . . 109.5 n
C47 C48 H48 . . . 106.8 n
C47 C48 C50 . . . 112.1(6) n
C47 C48 C49 . . . 112.0(5) n
C50 C48 H48 . . . 106.8 n
C50 C48 C49 . . . 111.8(5) n
C49 C48 H48 . . . 106.8 n
C5 C6 C7 . . . 120.2(6) n
C5 C6 H6 . . . 119.9 n
C7 C6 H6 . . . 119.9 n
C33 C35 H35 . . . 108.1 n
C33 C35 C37 . . . 110.2(6) n
C33 C35 C36 . . . 113.6(6) n
C37 C35 H35 . . . 108.1 n
C37 C35 C36 . . . 108.5(6) n
C36 C35 H35 . . . 108.1 n
C41 C43 H43A . . . 109.5 n
C41 C43 H43B . . . 109.5 n
C41 C43 H43C . . . 109.5 n
H43A C43 H43B . . . 109.5 n
H43A C43 H43C . . . 109.5 n
H43B C43 H43C . . . 109.5 n
C23 C25 H25A . . . 109.5 n
C23 C25 H25B . . . 109.5 n
C23 C25 H25C . . . 109.5 n
H25A C25 H25B . . . 109.5 n
H25A C25 H25C . . . 109.5 n
H25B C25 H25C . . . 109.5 n
C3 C2 H2A . . . 109.5 n
C3 C2 H2B . . . 109.5 n
C3 C2 H2C . . . 109.5 n
H2A C2 H2B . . . 109.5 n
H2A C2 H2C . . . 109.5 n
H2B C2 H2C . . . 109.5 n
C10 C11 H11A . . . 109.5 n
C10 C11 H11B . . . 109.5 n
C10 C11 H11C . . . 109.5 n
H11A C11 H11B . . . 109.5 n
H11A C11 H11C . . . 109.5 n
H11B C11 H11C . . . 109.5 n
C48 C50 H50A . . . 109.5 n
C48 C50 H50B . . . 109.5 n
C48 C50 H50C . . . 109.5 n
H50A C50 H50B . . . 109.5 n
H50A C50 H50C . . . 109.5 n
H50B C50 H50C . . . 109.5 n
C35 C37 H37A . . . 109.5 n
C35 C37 H37B . . . 109.5 n
C35 C37 H37C . . . 109.5 n
H37A C37 H37B . . . 109.5 n
H37A C37 H37C . . . 109.5 n
H37B C37 H37C . . . 109.5 n
C48 C49 H49A . . . 109.5 n
C48 C49 H49B . . . 109.5 n
C48 C49 H49C . . . 109.5 n
H49A C49 H49B . . . 109.5 n
H49A C49 H49C . . . 109.5 n
H49B C49 H49C . . . 109.5 n
C23 C24 H24A . . . 109.5 n
C23 C24 H24B . . . 109.5 n
C23 C24 H24C . . . 109.5 n
H24A C24 H24B . . . 109.5 n
H24A C24 H24C . . . 109.5 n
H24B C24 H24C . . . 109.5 n
C3 C1 H1A . . . 109.5 n
C3 C1 H1B . . . 109.5 n
C3 C1 H1C . . . 109.5 n
H1A C1 H1B . . . 109.5 n
H1A C1 H1C . . . 109.5 n
H1B C1 H1C . . . 109.5 n
C35 C36 H36A . . . 109.5 n
C35 C36 H36B . . . 109.5 n
C35 C36 H36C . . . 109.5 n
H36A C36 H36B . . . 109.5 n
H36A C36 H36C . . . 109.5 n
H36B C36 H36C . . . 109.5 n

loop_
_geom_bond_atom_site_label_1
_geom_bond_atom_site_label_2
_geom_bond_site_symmetry_1
_geom_bond_site_symmetry_2
_geom_bond_distance
_geom_bond_publ_flag
Sb1 I1 . . 2.7722(5) y
Sb1 N2 . . 2.634(3) y
Sb1 N3 . . 2.113(4) y
Sb1 N4 . . 2.595(4) y
Sb1 N1 . . 2.163(4) y
N2 C14 . . 1.431(5) n
N2 C13 . . 1.281(5) n
N3 C38 . . 1.350(5) n
N3 C34 . . 1.450(5) n
N4 C38 . . 1.268(5) n
N4 C39 . . 1.413(6) n
N1 C13 . . 1.348(5) n
N1 C9 . . 1.451(6) n
C14 C15 . . 1.410(6) n
C14 C22 . . 1.395(6) n
C13 H13 . . 0.9500 n
C38 H38 . . 0.9500 n
C15 C16 . . 1.511(7) n
C15 C19 . . 1.398(6) n
C39 C40 . . 1.412(7) n
C39 C47 . . 1.395(7) n
C22 C21 . . 1.383(6) n
C22 C23 . . 1.516(7) n
C34 C29 . . 1.401(6) n
C34 C33 . . 1.401(7) n
C40 C41 . . 1.506(7) n
C40 C44 . . 1.385(7) n
C9 C4 . . 1.410(7) n
C9 C8 . . 1.390(7) n
C16 H16 . . 1.0000 n
C16 C17 . . 1.508(7) n
C16 C18 . . 1.529(7) n
C29 C27 . . 1.511(7) n
C29 C30 . . 1.407(7) n
C4 C3 . . 1.502(7) n
C4 C5 . . 1.390(7) n
C27 H27 . . 1.0000 n
C27 C26 . . 1.527(7) n
C27 C28 . . 1.526(7) n
C33 C32 . . 1.385(8) n
C33 C35 . . 1.503(8) n
C41 H41 . . 1.0000 n
C41 C42 . . 1.517(8) n
C41 C43 . . 1.520(7) n
C21 H21 . . 0.9500 n
C21 C20 . . 1.343(7) n
C23 H23 . . 1.0000 n
C23 C25 . . 1.511(8) n
C23 C24 . . 1.509(8) n
C47 C46 . . 1.399(8) n
C47 C48 . . 1.503(8) n
C8 C10 . . 1.507(8) n
C8 C7 . . 1.399(8) n
C3 H3 . . 1.0000 n
C3 C2 . . 1.528(7) n
C3 C1 . . 1.535(8) n
C19 H19 . . 0.9500 n
C19 C20 . . 1.374(7) n
C17 H17A . . 0.9800 n
C17 H17B . . 0.9800 n
C17 H17C . . 0.9800 n
C10 H10 . . 1.0000 n
C10 C12 . . 1.535(7) n
C10 C11 . . 1.529(8) n
C44 H44 . . 0.9500 n
C44 C45 . . 1.375(9) n
C5 H5 . . 0.9500 n
C5 C6 . . 1.357(8) n
C20 H20 . . 0.9500 n
C18 H18A . . 0.9800 n
C18 H18B . . 0.9800 n
C18 H18C . . 0.9800 n
C26 H26A . . 0.9800 n
C26 H26B . . 0.9800 n
C26 H26C . . 0.9800 n
C28 H28A . . 0.9800 n
C28 H28B . . 0.9800 n
C28 H28C . . 0.9800 n
C42 H42A . . 0.9800 n
C42 H42B . . 0.9800 n
C42 H42C . . 0.9800 n
C7 H7 . . 0.9500 n
C7 C6 . . 1.380(9) n
C32 H32 . . 0.9500 n
C32 C31 . . 1.344(9) n
C45 H45 . . 0.9500 n
C45 C46 . . 1.365(9) n
C30 H30 . . 0.9500 n
C30 C31 . . 1.372(9) n
C46 H46 . . 0.9500 n
C31 H31 . . 0.9500 n
C12 H12A . . 0.9800 n
C12 H12B . . 0.9800 n
C12 H12C . . 0.9800 n
C48 H48 . . 1.0000 n
C48 C50 . . 1.543(8) n
C48 C49 . . 1.543(8) n
C6 H6 . . 0.9500 n
C35 H35 . . 1.0000 n
C35 C37 . . 1.530(9) n
C35 C36 . . 1.533(8) n
C43 H43A . . 0.9800 n
C43 H43B . . 0.9800 n
C43 H43C . . 0.9800 n
C25 H25A . . 0.9800 n
C25 H25B . . 0.9800 n
C25 H25C . . 0.9800 n
C2 H2A . . 0.9800 n
C2 H2B . . 0.9800 n
C2 H2C . . 0.9800 n
C11 H11A . . 0.9800 n
C11 H11B . . 0.9800 n
C11 H11C . . 0.9800 n
C50 H50A . . 0.9800 n
C50 H50B . . 0.9800 n
C50 H50C . . 0.9800 n
C37 H37A . . 0.9800 n
C37 H37B . . 0.9800 n
C37 H37C . . 0.9800 n
C49 H49A . . 0.9800 n
C49 H49B . . 0.9800 n
C49 H49C . . 0.9800 n
C24 H24A . . 0.9800 n
C24 H24B . . 0.9800 n
C24 H24C . . 0.9800 n
C1 H1A . . 0.9800 n
C1 H1B . . 0.9800 n
C1 H1C . . 0.9800 n
C36 H36A . . 0.9800 n
C36 H36B . . 0.9800 n
C36 H36C . . 0.9800 n

loop_
_geom_torsion_atom_site_label_1
_geom_torsion_atom_site_label_2
_geom_torsion_atom_site_label_3
_geom_torsion_atom_site_label_4
_geom_torsion_site_symmetry_1
_geom_torsion_site_symmetry_2
_geom_torsion_site_symmetry_3
_geom_torsion_site_symmetry_4
_geom_torsion
_geom_torsion_publ_flag
Sb1 N2 C14 C15 . . . . 137.3(5) n
Sb1 N2 C14 C22 . . . . -39.6(9) n
Sb1 N2 C13 N1 . . . . -15.4(4) n
Sb1 N3 C38 N4 . . . . 1.8(5) n
Sb1 N3 C34 C29 . . . . 85.7(6) n
Sb1 N3 C34 C33 . . . . -100.0(5) n
Sb1 N4 C38 N3 . . . . -1.5(4) n
Sb1 N4 C39 C40 . . . . -66.0(8) n
Sb1 N4 C39 C47 . . . . 110.5(7) n
Sb1 N1 C13 N2 . . . . 19.2(5) n
Sb1 N1 C9 C4 . . . . 63.7(5) n
Sb1 N1 C9 C8 . . . . -115.4(4) n
N2 C14 C15 C16 . . . . 2.0(7) n
N2 C14 C15 C19 . . . . -177.5(4) n
N2 C14 C22 C21 . . . . 175.9(5) n
N2 C14 C22 C23 . . . . -2.9(7) n
N3 C34 C29 C27 . . . . -3.6(7) n
N3 C34 C29 C30 . . . . 172.4(4) n
N3 C34 C33 C32 . . . . -174.0(5) n
N3 C34 C33 C35 . . . . -0.2(7) n
N4 C39 C40 C41 . . . . -2.3(7) n
N4 C39 C40 C44 . . . . 174.9(5) n
N4 C39 C47 C46 . . . . -175.2(5) n
N4 C39 C47 C48 . . . . 3.2(8) n
N1 C9 C4 C3 . . . . -1.6(7) n
N1 C9 C4 C5 . . . . 177.8(4) n
N1 C9 C8 C10 . . . . 1.3(7) n
N1 C9 C8 C7 . . . . -177.4(5) n
C14 N2 C13 N1 . . . . 178.5(4) n
C14 C15 C16 C17 . . . . 97.9(5) n
C14 C15 C16 C18 . . . . -138.8(5) n
C14 C15 C19 C20 . . . . 1.5(8) n
C14 C22 C21 C20 . . . . 1.9(8) n
C14 C22 C23 C25 . . . . -128.0(6) n
C14 C22 C23 C24 . . . . 107.4(6) n
C13 N2 C14 C15 . . . . -76.1(5) n
C13 N2 C14 C22 . . . . 106.9(5) n
C13 N1 C9 C4 . . . . -68.6(6) n
C13 N1 C9 C8 . . . . 112.3(5) n
C38 N3 C34 C29 . . . . -74.9(5) n
C38 N3 C34 C33 . . . . 99.4(5) n
C38 N4 C39 C40 . . . . 108.9(5) n
C38 N4 C39 C47 . . . . -74.6(6) n
C15 C14 C22 C21 . . . . -1.0(7) n
C15 C14 C22 C23 . . . . -179.8(5) n
C15 C19 C20 C21 . . . . -0.8(9) n
C39 N4 C38 N3 . . . . -179.1(4) n
C39 C40 C41 C42 . . . . 93.1(6) n
C39 C40 C41 C43 . . . . -140.6(5) n
C39 C40 C44 C45 . . . . 1.5(8) n
C39 C47 C46 C45 . . . . -0.5(9) n
C39 C47 C48 C50 . . . . -120.8(6) n
C39 C47 C48 C49 . . . . 112.6(6) n
C22 C14 C15 C16 . . . . 178.9(5) n
C22 C14 C15 C19 . . . . -0.6(7) n
C22 C21 C20 C19 . . . . -1.0(9) n
C34 N3 C38 N4 . . . . 168.7(4) n
C34 C29 C27 C26 . . . . -143.9(5) n
C34 C29 C27 C28 . . . . 93.7(6) n
C34 C29 C30 C31 . . . . 1.9(8) n
C34 C33 C32 C31 . . . . 1.3(9) n
C34 C33 C35 C37 . . . . -86.3(7) n
C34 C33 C35 C36 . . . . 151.7(6) n
C40 C39 C47 C46 . . . . 1.1(8) n
C40 C39 C47 C48 . . . . 179.5(5) n
C40 C44 C45 C46 . . . . -0.9(10) n
C9 N1 C13 N2 . . . . 162.0(4) n
C9 C4 C3 C2 . . . . 119.7(6) n
C9 C4 C3 C1 . . . . -115.4(6) n
C9 C4 C5 C6 . . . . 1.1(8) n
C9 C8 C10 C12 . . . . 137.0(6) n
C9 C8 C10 C11 . . . . -98.5(7) n
C9 C8 C7 C6 . . . . -1.7(9) n
C16 C15 C19 C20 . . . . -178.0(5) n
C29 C34 C33 C32 . . . . 0.2(7) n
C29 C34 C33 C35 . . . . 174.0(5) n
C29 C30 C31 C32 . . . . -0.5(10) n
C4 C9 C8 C10 . . . . -177.7(5) n
C4 C9 C8 C7 . . . . 3.5(8) n
C4 C5 C6 C7 . . . . 0.7(10) n
C27 C29 C30 C31 . . . . 178.1(6) n
C33 C34 C29 C27 . . . . -177.7(5) n
C33 C34 C29 C30 . . . . -1.7(7) n
C33 C32 C31 C30 . . . . -1.1(11) n
C41 C40 C44 C45 . . . . 178.7(6) n
C21 C22 C23 C25 . . . . 53.2(8) n
C21 C22 C23 C24 . . . . -71.3(7) n
C23 C22 C21 C20 . . . . -179.3(6) n
C47 C39 C40 C41 . . . . -178.8(5) n
C47 C39 C40 C44 . . . . -1.6(8) n
C8 C9 C4 C3 . . . . 177.5(5) n
C8 C9 C4 C5 . . . . -3.2(7) n
C8 C7 C6 C5 . . . . -0.3(11) n
C3 C4 C5 C6 . . . . -179.5(6) n
C19 C15 C16 C17 . . . . -82.7(6) n
C19 C15 C16 C18 . . . . 40.6(7) n
C10 C8 C7 C6 . . . . 179.5(6) n
C44 C40 C41 C42 . . . . -84.0(6) n
C44 C40 C41 C43 . . . . 42.3(7) n
C44 C45 C46 C47 . . . . 0.4(11) n
C5 C4 C3 C2 . . . . -59.6(7) n
C5 C4 C3 C1 . . . . 65.2(7) n
C7 C8 C10 C12 . . . . -44.2(8) n
C7 C8 C10 C11 . . . . 80.3(7) n
C32 C33 C35 C37 . . . . 87.4(7) n
C32 C33 C35 C36 . . . . -34.5(8) n
C30 C29 C27 C26 . . . . 40.2(7) n
C30 C29 C27 C28 . . . . -82.2(6) n
C46 C47 C48 C50 . . . . 57.6(7) n
C46 C47 C48 C49 . . . . -69.0(7) n
C48 C47 C46 C45 . . . . -179.0(6) n
C35 C33 C32 C31 . . . . -172.6(6) n

_cod_database_fobs_code 2022434
